data_4077629
loop_
_publ_author_name
'Lei, Xinjian'
'Shang, Maoyu'
'Fehlner, Thomas P.'

_publ_section_title
;
 Reaction of Phosphines and Pyridine with a Heterometal Metallaborane.
 Ligand Substitution on Boron vs Metal Sites, Borane Displacement, and
 Orthometalation of a Boron-Coordinated Pyridine
;
_journal_issue 25
_journal_name_full Organometallics
_journal_page_first 5266
_journal_paper_doi 10.1021/om000667u
_journal_volume 19
_journal_year 2000
_chemical_formula_sum 'C29 H36 B2 Co N O4 Ru2'
_chemical_formula_weight 745.28
_chemical_name_systematic
;
{Cp*Ru(CO)}{Cp*Ru}{Co(CO)2(mu-CO)(NC4H4C)(BH)2
;
_space_group_IT_number 61
_symmetry_space_group_name_Hall '-P 2ac 2ab'
_symmetry_space_group_name_H-M 'P b c a'
_atom_sites_solution_hydrogens geom
_atom_sites_solution_primary direct
_atom_sites_solution_secondary difmap
_audit_creation_method SHELXL-97
_cell_angle_alpha 90.00
_cell_angle_beta 90.00
_cell_angle_gamma 90.00
_cell_formula_units_Z 8
_cell_length_a 17.0349(15)
_cell_length_b 15.7770(13)
_cell_length_c 22.1476(16)
_cell_measurement_reflns_used 25
_cell_measurement_temperature 293(2)
_cell_measurement_theta_max 15
_cell_measurement_theta_min 14
_cell_volume 5952.4(8)
_computing_cell_refinement 'CAD4-ARGUS (Enraf-Nonius, 1994)'
_computing_data_collection 'CAD4-ARGUS (Enraf-Nonius, 1994)'
_computing_data_reduction
;
chi90s (Boyle, 1997), xcad4 (Harms, 1997)
;
_computing_molecular_graphics 'ORTEP-III for Windows (Farrugia,1997)'
_computing_publication_material 'SHELXL-97 (Sheldrick, 1997)'
_computing_structure_refinement 'SHELXL-97 (Sheldrick, 1997)'
_computing_structure_solution 'SHELXS-97 (Sheldrick, 1990)'
_diffrn_ambient_temperature 293(2)
_diffrn_measured_fraction_theta_full 0.999
_diffrn_measured_fraction_theta_max 0.999
_diffrn_measurement_device_type 'Enraf-Nonius CAD4'
_diffrn_radiation_monochromator graphite
_diffrn_radiation_source 'fine-focus sealed tube'
_diffrn_radiation_type MoK\a
_diffrn_radiation_wavelength 0.71073
_diffrn_reflns_av_R_equivalents 0.0000
_diffrn_reflns_av_sigmaI/netI 0.0418
_diffrn_reflns_limit_h_max 20
_diffrn_reflns_limit_h_min 0
_diffrn_reflns_limit_k_max 18
_diffrn_reflns_limit_k_min 0
_diffrn_reflns_limit_l_max 26
_diffrn_reflns_limit_l_min 0
_diffrn_reflns_number 5232
_diffrn_reflns_theta_full 24.99
_diffrn_reflns_theta_max 24.99
_diffrn_reflns_theta_min 2.19
_diffrn_standards_decay_% 0
_diffrn_standards_interval_count 200
_diffrn_standards_interval_time 120
_diffrn_standards_number 3
_exptl_absorpt_coefficient_mu 1.587
_exptl_absorpt_correction_T_max 0.8448
_exptl_absorpt_correction_T_min 0.6306
_exptl_absorpt_correction_type empirical
_exptl_crystal_colour plate
_exptl_crystal_density_diffrn 1.663
_exptl_crystal_density_meas ?
_exptl_crystal_density_method 'not measured'
_exptl_crystal_description red
_exptl_crystal_F_000 2992
_exptl_crystal_size_max 0.32
_exptl_crystal_size_mid 0.15
_exptl_crystal_size_min 0.11
_refine_diff_density_max 0.778
_refine_diff_density_min -0.441
_refine_diff_density_rms 0.095
_refine_ls_extinction_method none
_refine_ls_goodness_of_fit_ref 1.047
_refine_ls_hydrogen_treatment mixed
_refine_ls_matrix_type full
_refine_ls_number_parameters 358
_refine_ls_number_reflns 5232
_refine_ls_number_restraints 2
_refine_ls_restrained_S_all 1.047
_refine_ls_R_factor_all 0.0563
_refine_ls_R_factor_gt 0.0368
_refine_ls_shift/su_max 0.000
_refine_ls_shift/su_mean 0.000
_refine_ls_structure_factor_coef Fsqd
_refine_ls_weighting_details 'calc w=1/[\s^2^(Fo^2^)+(0.0456P)^2^+2.6118P] where P=(Fo^2^+2Fc^2^)/3'
_refine_ls_weighting_scheme calc
_refine_ls_wR_factor_gt 0.0847
_refine_ls_wR_factor_ref 0.0936
_reflns_number_gt 4064
_reflns_number_total 5232
_reflns_threshold_expression >2sigma(I)
_cod_data_source_file om000667u.cif
_cod_data_source_block fe1904
_cod_depositor_comments
;
The following automatic conversions were performed:

'_exptl_crystal_density_meas' value 'not measured' was changed to '?'
- the value is perceived as not measured.

Automatic conversion script
Id: cif_fix_values 3008 2015-01-20 13:52:24Z robertas 
;
_cod_database_code 4077629

loop_
_symmetry_equiv_pos_as_xyz
'x, y, z'
'-x+1/2, -y, z+1/2'
'-x, y+1/2, -z+1/2'
'x+1/2, -y+1/2, -z'
'-x, -y, -z'
'x-1/2, y, -z-1/2'
'x, -y-1/2, z-1/2'
'-x-1/2, y-1/2, z'

loop_
_atom_site_label
_atom_site_type_symbol
_atom_site_fract_x
_atom_site_fract_y
_atom_site_fract_z
_atom_site_U_iso_or_equiv
_atom_site_adp_type
_atom_site_occupancy
_atom_site_symmetry_multiplicity
_atom_site_calc_flag
_atom_site_refinement_flags
Ru1 Ru 0.08037(2) 0.31830(2) 0.179753(16) 0.03177(11) Uani 1 1 d .
Ru2 Ru 0.05830(2) 0.27935(2) 0.055279(15) 0.03010(11) Uani 1 1 d .
Co3 Co 0.00662(4) 0.18181(4) 0.14277(3) 0.03378(16) Uani 1 1 d .
B1 B -0.0556(3) 0.2779(4) 0.0895(2) 0.0334(11) Uani 1 1 d D
H1 H -0.1039(19) 0.262(3) 0.0591(16) 0.040 Uiso 1 1 d D
B2 B 0.1184(3) 0.2166(4) 0.1216(3) 0.0388(12) Uani 1 1 d D
H2 H 0.1731(18) 0.180(3) 0.122(2) 0.047 Uiso 1 1 d D
C1 C 0.1670(3) 0.2951(4) 0.2531(2) 0.0530(14) Uani 1 1 d .
C2 C 0.2122(3) 0.3131(4) 0.2008(3) 0.0577(15) Uani 1 1 d .
C3 C 0.1921(3) 0.3955(4) 0.1816(2) 0.0518(14) Uani 1 1 d .
C4 C 0.1379(3) 0.4307(3) 0.2229(2) 0.0470(13) Uani 1 1 d .
C5 C 0.1214(3) 0.3685(3) 0.2677(2) 0.0467(13) Uani 1 1 d .
C6 C 0.1746(5) 0.2183(4) 0.2921(3) 0.089(2) Uani 1 1 d .
H6A H 0.1253 0.2071 0.3116 0.133 Uiso 1 1 calc R
H6B H 0.2143 0.2279 0.3221 0.133 Uiso 1 1 calc R
H6C H 0.1891 0.1705 0.2677 0.133 Uiso 1 1 calc R
C7 C 0.2817(3) 0.2626(5) 0.1782(3) 0.097(3) Uani 1 1 d .
H7A H 0.2748 0.2039 0.1885 0.145 Uiso 1 1 calc R
H7B H 0.3289 0.2835 0.1965 0.145 Uiso 1 1 calc R
H7C H 0.2855 0.2682 0.1351 0.145 Uiso 1 1 calc R
C8 C 0.2305(4) 0.4425(5) 0.1309(3) 0.091(3) Uani 1 1 d .
H8A H 0.2802 0.4642 0.1442 0.137 Uiso 1 1 calc R
H8B H 0.1975 0.4886 0.1186 0.137 Uiso 1 1 calc R
H8C H 0.2385 0.4047 0.0975 0.137 Uiso 1 1 calc R
C9 C 0.1126(4) 0.5221(4) 0.2222(3) 0.0701(17) Uani 1 1 d .
H9A H 0.0730 0.5310 0.2524 0.105 Uiso 1 1 calc R
H9B H 0.0916 0.5359 0.1832 0.105 Uiso 1 1 calc R
H9C H 0.1570 0.5578 0.2305 0.105 Uiso 1 1 calc R
C10 C 0.0780(4) 0.3792(5) 0.3262(2) 0.0687(18) Uani 1 1 d .
H10A H 0.1103 0.3597 0.3589 0.103 Uiso 1 1 calc R
H10B H 0.0303 0.3469 0.3250 0.103 Uiso 1 1 calc R
H10C H 0.0657 0.4380 0.3321 0.103 Uiso 1 1 calc R
C11 C 0.0328(3) 0.1946(4) -0.0246(2) 0.0505(14) Uani 1 1 d .
C12 C 0.1142(4) 0.1844(3) -0.0097(2) 0.0513(14) Uani 1 1 d .
C13 C 0.1514(3) 0.2631(4) -0.0184(2) 0.0482(13) Uani 1 1 d .
C14 C 0.0942(3) 0.3213(3) -0.0384(2) 0.0452(12) Uani 1 1 d .
C15 C 0.0209(3) 0.2786(4) -0.0432(2) 0.0457(12) Uani 1 1 d .
C16 C -0.0284(5) 0.1257(4) -0.0275(3) 0.085(2) Uani 1 1 d .
H16A H -0.0149 0.0813 0.0003 0.127 Uiso 1 1 calc R
H16B H -0.0306 0.1031 -0.0677 0.127 Uiso 1 1 calc R
H16C H -0.0787 0.1487 -0.0168 0.127 Uiso 1 1 calc R
C17 C 0.1540(5) 0.1007(4) 0.0026(3) 0.089(2) Uani 1 1 d .
H17A H 0.1608 0.0704 -0.0347 0.133 Uiso 1 1 calc R
H17B H 0.1222 0.0676 0.0296 0.133 Uiso 1 1 calc R
H17C H 0.2044 0.1106 0.0207 0.133 Uiso 1 1 calc R
C18 C 0.2383(3) 0.2822(5) -0.0139(3) 0.084(2) Uani 1 1 d .
H18A H 0.2456 0.3375 0.0034 0.126 Uiso 1 1 calc R
H18B H 0.2613 0.2807 -0.0535 0.126 Uiso 1 1 calc R
H18C H 0.2631 0.2406 0.0113 0.126 Uiso 1 1 calc R
C19 C 0.1101(4) 0.4114(4) -0.0584(3) 0.0703(18) Uani 1 1 d .
H19A H 0.0668 0.4469 -0.0470 0.105 Uiso 1 1 calc R
H19B H 0.1165 0.4128 -0.1015 0.105 Uiso 1 1 calc R
H19C H 0.1572 0.4315 -0.0394 0.105 Uiso 1 1 calc R
C20 C -0.0531(3) 0.3144(5) -0.0690(3) 0.0700(19) Uani 1 1 d .
H20A H -0.0505 0.3128 -0.1123 0.105 Uiso 1 1 calc R
H20B H -0.0592 0.3720 -0.0559 0.105 Uiso 1 1 calc R
H20C H -0.0970 0.2815 -0.0554 0.105 Uiso 1 1 calc R
N N -0.0835(2) 0.3453(3) 0.13460(17) 0.0369(9) Uani 1 1 d .
C21 C -0.0328(3) 0.3717(3) 0.1783(2) 0.0374(11) Uani 1 1 d .
C22 C -0.0634(3) 0.4299(4) 0.2196(2) 0.0516(13) Uani 1 1 d .
H21 H -0.0313 0.4486 0.2509 0.062 Uiso 1 1 calc R
C23 C -0.1381(3) 0.4603(4) 0.2161(2) 0.0573(15) Uani 1 1 d .
H22 H -0.1563 0.4987 0.2447 0.069 Uiso 1 1 calc R
C24 C -0.1863(3) 0.4340(4) 0.1700(3) 0.0555(15) Uani 1 1 d .
H23 H -0.2369 0.4556 0.1661 0.067 Uiso 1 1 calc R
C25 C -0.1588(3) 0.3764(3) 0.1305(2) 0.0456(12) Uani 1 1 d .
H24 H -0.1914 0.3570 0.0998 0.055 Uiso 1 1 calc R
C26 C -0.0903(3) 0.1487(4) 0.1373(2) 0.0497(13) Uani 1 1 d .
O26 O -0.1528(2) 0.1205(3) 0.1354(2) 0.0836(15) Uani 1 1 d .
C27 C 0.0562(3) 0.0858(3) 0.1451(2) 0.0448(12) Uani 1 1 d .
O27 O 0.0831(2) 0.0190(3) 0.1458(2) 0.0676(12) Uani 1 1 d .
C28 C 0.0065(3) 0.2226(3) 0.2203(2) 0.0440(12) Uani 1 1 d .
O28 O -0.0156(3) 0.2118(3) 0.26997(16) 0.0679(12) Uani 1 1 d .
C29 C 0.0593(3) 0.3915(3) 0.0812(2) 0.0420(11) Uani 1 1 d .
O29 O 0.0571(2) 0.4651(2) 0.07943(17) 0.0575(10) Uani 1 1 d .

loop_
_atom_site_aniso_label
_atom_site_aniso_U_11
_atom_site_aniso_U_22
_atom_site_aniso_U_33
_atom_site_aniso_U_23
_atom_site_aniso_U_13
_atom_site_aniso_U_12
Ru1 0.02639(19) 0.0397(2) 0.02921(19) -0.00357(16) -0.00080(15) 0.00106(16)
Ru2 0.02796(19) 0.0353(2) 0.02709(18) -0.00014(15) 0.00278(15) 0.00009(16)
Co3 0.0310(3) 0.0374(3) 0.0329(3) 0.0032(3) 0.0021(3) -0.0018(3)
B1 0.025(2) 0.043(3) 0.032(3) 0.001(2) -0.002(2) 0.001(2)
B2 0.035(3) 0.039(3) 0.042(3) 0.002(3) 0.001(2) -0.002(3)
C1 0.042(3) 0.068(4) 0.050(3) -0.009(3) -0.020(3) 0.005(3)
C2 0.033(3) 0.081(4) 0.059(3) -0.021(3) -0.012(3) 0.008(3)
C3 0.040(3) 0.071(4) 0.044(3) -0.011(3) -0.007(2) -0.019(3)
C4 0.045(3) 0.052(3) 0.044(3) -0.012(2) -0.009(2) -0.007(2)
C5 0.045(3) 0.062(3) 0.033(3) -0.008(2) -0.011(2) -0.001(3)
C6 0.103(6) 0.074(4) 0.089(5) 0.014(4) -0.052(5) 0.007(4)
C7 0.035(3) 0.143(7) 0.112(6) -0.056(5) -0.019(3) 0.020(4)
C8 0.071(5) 0.141(7) 0.062(4) -0.009(4) 0.009(3) -0.061(5)
C9 0.084(4) 0.050(4) 0.076(4) -0.015(3) -0.008(4) -0.012(3)
C10 0.071(4) 0.095(5) 0.040(3) -0.014(3) 0.002(3) -0.007(4)
C11 0.065(4) 0.058(4) 0.029(3) -0.014(2) 0.010(2) -0.013(3)
C12 0.078(4) 0.046(3) 0.029(2) -0.004(2) 0.012(3) 0.016(3)
C13 0.043(3) 0.065(4) 0.037(3) -0.003(2) 0.010(2) 0.004(3)
C14 0.053(3) 0.046(3) 0.037(3) 0.005(2) 0.013(2) -0.001(3)
C15 0.047(3) 0.059(3) 0.031(3) 0.000(2) 0.000(2) 0.001(3)
C16 0.116(6) 0.078(5) 0.060(4) -0.022(4) 0.017(4) -0.046(5)
C17 0.140(7) 0.068(4) 0.058(4) 0.000(3) 0.023(4) 0.045(5)
C18 0.040(3) 0.138(7) 0.074(4) -0.012(4) 0.022(3) 0.007(4)
C19 0.091(5) 0.059(4) 0.061(4) 0.022(3) 0.021(3) -0.015(4)
C20 0.055(4) 0.116(6) 0.039(3) 0.007(3) -0.012(3) 0.003(4)
N 0.0258(19) 0.046(2) 0.038(2) 0.0024(18) 0.0019(16) 0.0053(17)
C21 0.031(2) 0.045(3) 0.036(2) -0.003(2) 0.005(2) 0.002(2)
C22 0.047(3) 0.061(3) 0.046(3) -0.009(3) 0.004(2) 0.009(3)
C23 0.050(3) 0.068(4) 0.054(3) -0.009(3) 0.010(3) 0.020(3)
C24 0.036(3) 0.067(4) 0.064(4) 0.002(3) 0.015(3) 0.017(3)
C25 0.028(3) 0.052(3) 0.057(3) 0.002(3) 0.002(2) 0.005(2)
C26 0.038(3) 0.060(3) 0.051(3) 0.012(3) -0.002(2) -0.005(3)
O26 0.045(3) 0.102(4) 0.104(4) 0.035(3) -0.011(2) -0.027(2)
C27 0.045(3) 0.045(3) 0.044(3) 0.007(2) 0.004(2) -0.001(3)
O27 0.070(3) 0.048(2) 0.085(3) 0.013(2) 0.011(2) 0.015(2)
C28 0.048(3) 0.047(3) 0.037(3) 0.002(2) 0.001(2) -0.004(2)
O28 0.087(3) 0.080(3) 0.037(2) 0.005(2) 0.013(2) -0.023(2)
C29 0.040(3) 0.040(3) 0.045(3) 0.002(2) 0.007(2) 0.001(2)
O29 0.079(3) 0.037(2) 0.057(2) 0.0014(17) 0.002(2) 0.0006(19)

loop_
_atom_type_symbol
_atom_type_description
_atom_type_scat_dispersion_real
_atom_type_scat_dispersion_imag
_atom_type_scat_source
C C 0.0033 0.0016 'International Tables Vol C Tables 4.2.6.8 and 6.1.1.4'
H H 0.0000 0.0000 'International Tables Vol C Tables 4.2.6.8 and 6.1.1.4'
B B 0.0013 0.0007 'International Tables Vol C Tables 4.2.6.8 and 6.1.1.4'
N N 0.0061 0.0033 'International Tables Vol C Tables 4.2.6.8 and 6.1.1.4'
O O 0.0106 0.0060 'International Tables Vol C Tables 4.2.6.8 and 6.1.1.4'
Co Co 0.3494 0.9721 'International Tables Vol C Tables 4.2.6.8 and 6.1.1.4'
Ru Ru -1.2594 0.8363 'International Tables Vol C Tables 4.2.6.8 and 6.1.1.4'

loop_
_geom_angle_atom_site_label_1
_geom_angle_atom_site_label_2
_geom_angle_atom_site_label_3
_geom_angle
C21 Ru1 B2 124.3(2)
C21 Ru1 C28 75.69(19)
B2 Ru1 C28 84.5(2)
C21 Ru1 C5 99.19(18)
B2 Ru1 C5 134.1(2)
C28 Ru1 C5 93.88(19)
C21 Ru1 C1 133.25(19)
B2 Ru1 C1 96.6(2)
C28 Ru1 C1 88.2(2)
C5 Ru1 C1 37.60(19)
C21 Ru1 C4 95.18(19)
B2 Ru1 C4 135.4(2)
C28 Ru1 C4 129.05(19)
C5 Ru1 C4 37.24(19)
C1 Ru1 C4 61.8(2)
C21 Ru1 C3 123.8(2)
B2 Ru1 C3 99.1(2)
C28 Ru1 C3 149.3(2)
C5 Ru1 C3 61.71(19)
C1 Ru1 C3 61.1(2)
C4 Ru1 C3 36.64(19)
C21 Ru1 C2 156.0(2)
B2 Ru1 C2 78.5(2)
C28 Ru1 C2 117.4(2)
C5 Ru1 C2 61.66(19)
C1 Ru1 C2 36.5(2)
C4 Ru1 C2 60.9(2)
C3 Ru1 C2 36.1(2)
C21 Ru1 C29 70.70(17)
B2 Ru1 C29 82.22(19)
C28 Ru1 C29 127.11(18)
C5 Ru1 C29 130.48(19)
C1 Ru1 C29 144.07(19)
C4 Ru1 C29 94.03(18)
C3 Ru1 C29 83.53(18)
C2 Ru1 C29 109.6(2)
C21 Ru1 Co3 83.41(13)
B2 Ru1 Co3 49.23(15)
C28 Ru1 Co3 43.76(13)
C5 Ru1 Co3 135.94(14)
C1 Ru1 Co3 114.25(15)
C4 Ru1 Co3 172.80(14)
C3 Ru1 Co3 148.31(15)
C2 Ru1 Co3 120.17(16)
C29 Ru1 Co3 92.17(12)
C21 Ru1 Ru2 87.16(12)
B2 Ru1 Ru2 45.68(15)
C28 Ru1 Ru2 100.07(13)
C5 Ru1 Ru2 165.75(14)
C1 Ru1 Ru2 139.31(15)
C4 Ru1 Ru2 129.91(14)
C3 Ru1 Ru2 104.16(13)
C2 Ru1 Ru2 108.55(15)
C29 Ru1 Ru2 40.04(12)
Co3 Ru1 Ru2 57.173(16)
C29 Ru2 B2 103.5(2)
C29 Ru2 B1 84.7(2)
B2 Ru2 B1 101.5(2)
C29 Ru2 C11 143.7(2)
B2 Ru2 C11 111.9(2)
B1 Ru2 C11 95.7(2)
C29 Ru2 C14 90.1(2)
B2 Ru2 C14 131.7(2)
B1 Ru2 C14 126.1(2)
C11 Ru2 C14 60.45(19)
C29 Ru2 C15 107.7(2)
B2 Ru2 C15 145.8(2)
B1 Ru2 C15 95.09(19)
C11 Ru2 C15 36.0(2)
C14 Ru2 C15 36.54(19)
C29 Ru2 C12 144.5(2)
B2 Ru2 C12 85.8(2)
B1 Ru2 C12 127.6(2)
C11 Ru2 C12 36.8(2)
C14 Ru2 C12 60.10(19)
C15 Ru2 C12 60.58(19)
C29 Ru2 C13 108.6(2)
B2 Ru2 C13 96.4(2)
B1 Ru2 C13 154.6(2)
C11 Ru2 C13 60.62(19)
C14 Ru2 C13 36.09(18)
C15 Ru2 C13 60.62(18)
C12 Ru2 C13 35.9(2)
C29 Ru2 Co3 109.46(15)
B2 Ru2 Co3 49.80(16)
B1 Ru2 Co3 54.04(15)
C11 Ru2 Co3 99.59(14)
C14 Ru2 Co3 159.84(14)
C15 Ru2 Co3 127.69(14)
C12 Ru2 Co3 102.71(14)
C13 Ru2 Co3 133.82(15)
C29 Ru2 Ru1 59.70(16)
B2 Ru2 Ru1 48.97(16)
B1 Ru2 Ru1 76.88(14)
C11 Ru2 Ru1 155.57(14)
C14 Ru2 Ru1 142.07(14)
C15 Ru2 Ru1 165.21(14)
C12 Ru2 Ru1 134.08(14)
C13 Ru2 Ru1 128.46(13)
Co3 Ru2 Ru1 57.097(17)
C27 Co3 C26 101.7(3)
C27 Co3 C28 106.2(2)
C26 Co3 C28 99.8(2)
C27 Co3 B2 77.7(2)
C26 Co3 B2 162.6(2)
C28 Co3 B2 97.0(2)
C27 Co3 B1 148.7(2)
C26 Co3 B1 73.2(2)
C28 Co3 B1 105.1(2)
B2 Co3 B1 98.1(2)
C27 Co3 Ru1 118.31(17)
C26 Co3 Ru1 136.4(2)
C28 Co3 Ru1 54.61(16)
B2 Co3 Ru1 53.33(16)
B1 Co3 Ru1 80.32(14)
C27 Co3 Ru2 111.72(16)
C26 Co3 Ru2 116.31(17)
C28 Co3 Ru2 119.09(16)
B2 Co3 Ru2 50.09(16)
B1 Co3 Ru2 50.24(13)
Ru1 Co3 Ru2 65.730(19)
N B1 Ru2 121.2(3)
N B1 Co3 106.2(3)
Ru2 B1 Co3 75.71(17)
Co3 B2 Ru2 80.1(2)
Co3 B2 Ru1 77.4(2)
Ru2 B2 Ru1 85.4(2)
C2 C1 C5 108.5(5)
C2 C1 C6 126.0(6)
C5 C1 C6 124.9(6)
C2 C1 Ru1 74.4(3)
C5 C1 Ru1 70.9(3)
C6 C1 Ru1 127.8(4)
C3 C2 C1 107.4(5)
C3 C2 C7 125.1(6)
C1 C2 C7 126.1(6)
C3 C2 Ru1 70.6(3)
C1 C2 Ru1 69.1(3)
C7 C2 Ru1 135.8(4)
C2 C3 C4 108.9(5)
C2 C3 C8 125.3(6)
C4 C3 C8 125.3(6)
C2 C3 Ru1 73.3(3)
C4 C3 Ru1 70.9(3)
C8 C3 Ru1 128.5(4)
C3 C4 C5 108.0(5)
C3 C4 C9 123.8(5)
C5 C4 C9 127.7(5)
C3 C4 Ru1 72.5(3)
C5 C4 Ru1 70.5(3)
C9 C4 Ru1 129.0(4)
C4 C5 C1 107.0(5)
C4 C5 C10 128.4(5)
C1 C5 C10 123.7(5)
C4 C5 Ru1 72.3(3)
C1 C5 Ru1 71.5(3)
C10 C5 Ru1 130.1(4)
C15 C11 C12 108.2(5)
C15 C11 C16 124.7(6)
C12 C11 C16 126.6(6)
C15 C11 Ru2 72.5(3)
C12 C11 Ru2 72.6(3)
C16 C11 Ru2 126.3(4)
C13 C12 C11 107.7(5)
C13 C12 C17 126.5(6)
C11 C12 C17 125.1(6)
C13 C12 Ru2 72.2(3)
C11 C12 Ru2 70.6(3)
C17 C12 Ru2 130.3(4)
C12 C13 C14 107.8(5)
C12 C13 C18 127.4(6)
C14 C13 C18 124.6(6)
C12 C13 Ru2 71.9(3)
C14 C13 Ru2 70.8(3)
C18 C13 Ru2 127.5(4)
C13 C14 C15 108.8(5)
C13 C14 C19 125.3(5)
C15 C14 C19 125.5(5)
C13 C14 Ru2 73.1(3)
C15 C14 Ru2 72.2(3)
C19 C14 Ru2 126.3(4)
C11 C15 C14 107.4(5)
C11 C15 C20 126.2(5)
C14 C15 C20 126.2(5)
C11 C15 Ru2 71.5(3)
C14 C15 Ru2 71.3(3)
C20 C15 Ru2 126.9(4)
C21 N C25 121.9(4)
C21 N B1 118.5(4)
C25 N B1 119.5(4)
N C21 C22 115.4(4)
N C21 Ru1 118.0(3)
C22 C21 Ru1 126.5(4)
C23 C22 C21 122.9(5)
C22 C23 C24 119.6(5)
C25 C24 C23 118.5(5)
C24 C25 N 121.5(5)
O26 C26 Co3 174.6(5)
O27 C27 Co3 174.3(5)
O28 C28 Co3 145.8(5)
O28 C28 Ru1 132.6(4)
Co3 C28 Ru1 81.64(19)
O29 C29 Ru2 160.0(5)
O29 C29 Ru1 119.7(4)
Ru2 C29 Ru1 80.26(18)

loop_
_geom_bond_atom_site_label_1
_geom_bond_atom_site_label_2
_geom_bond_distance
Ru1 C21 2.104(5)
Ru1 B2 2.157(6)
Ru1 C28 2.162(5)
Ru1 C5 2.216(5)
Ru1 C1 2.225(5)
Ru1 C4 2.240(5)
Ru1 C3 2.260(5)
Ru1 C2 2.295(5)
Ru1 C29 2.496(5)
Ru1 Co3 2.6242(7)
Ru1 Ru2 2.8494(5)
Ru2 C29 1.860(5)
Ru2 B2 2.045(6)
Ru2 B1 2.084(5)
Ru2 C11 2.260(5)
Ru2 C14 2.261(5)
Ru2 C15 2.273(5)
Ru2 C12 2.286(5)
Ru2 C13 2.290(5)
Ru2 Co3 2.6265(7)
Co3 C27 1.734(5)
Co3 C26 1.736(5)
Co3 C28 1.834(5)
Co3 B2 2.036(6)
Co3 B1 2.194(5)
B1 N 1.534(7)
C1 C2 1.418(8)
C1 C5 1.431(7)
C1 C6 1.494(8)
C2 C3 1.410(8)
C2 C7 1.514(8)
C3 C4 1.415(7)
C3 C8 1.495(8)
C4 C5 1.423(7)
C4 C9 1.506(8)
C5 C10 1.501(7)
C11 C15 1.402(8)
C11 C12 1.435(8)
C11 C16 1.508(8)
C12 C13 1.409(8)
C12 C17 1.509(8)
C13 C14 1.410(7)
C13 C18 1.513(8)
C14 C15 1.421(7)
C14 C19 1.514(7)
C15 C20 1.495(7)
N C21 1.362(6)
N C25 1.376(6)
C21 C22 1.397(7)
C22 C23 1.363(7)
C23 C24 1.374(8)
C24 C25 1.347(7)
C26 O26 1.155(6)
C27 O27 1.149(6)
C28 O28 1.174(5)
C29 O29 1.163(6)
